data_7121011
loop_
_publ_author_name
'Zhang, Hai-Ning'
'Gao, Wen-Xi'
'Deng, Yu-Xin'
'Lin, Yue-Jian'
'Jin, Guo-Xin'

_publ_section_title
;
 Stacking-interaction-induced host-guest chemistry and Borromean rings
 based on a polypyridyl ligand.
;
_journal_issue 13
_journal_name_full 'Chemical communications (Cambridge, England)'
_journal_page_first 1559
_journal_page_last 1562
_journal_paper_doi 10.1039/c7cc09448e
_journal_volume 54
_journal_year 2018
_chemical_formula_sum 'C148 H208 F24 N24 O52 Rh4 S8'
_chemical_formula_weight 4279.49
_space_group_crystal_system monoclinic
_space_group_IT_number 14
_space_group_name_Hall '-P 2yn'
_space_group_name_H-M_alt 'P 1 21/n 1'
_symmetry_space_group_name_Hall '-P 2yn'
_symmetry_space_group_name_H-M 'P 1 21/n 1'
_atom_sites_solution_hydrogens geom
_audit_creation_method SHELXL-2014/7
_audit_update_record
;
2017-11-21 deposited with the CCDC.
2017-12-18 downloaded from the CCDC.
;
_cell_angle_alpha 90
_cell_angle_beta 101.321(2)
_cell_angle_gamma 90
_cell_formula_units_Z 2
_cell_length_a 21.482(3)
_cell_length_b 12.4683(16)
_cell_length_c 38.691(5)
_cell_measurement_reflns_used 6999
_cell_measurement_temperature 173(2)
_cell_measurement_theta_max 24.87
_cell_measurement_theta_min 2.39
_cell_volume 10162(2)
_computing_cell_refinement 'Bruker SAINT'
_computing_data_collection 'Bruker APEX2'
_computing_data_reduction 'Bruker SAINT'
_computing_molecular_graphics 'Bruker SHELXTL'
_computing_publication_material 'Bruker SHELXTL'
_computing_structure_refinement 'SHELXL-2014/7 (Sheldrick, 2014)'
_computing_structure_solution 'SHELXS-97 (Sheldrick, 2008)'
_diffrn_ambient_temperature 173(2)
_diffrn_measured_fraction_theta_full 0.996
_diffrn_measured_fraction_theta_max 0.997
_diffrn_measurement_device_type 'Bruker APEX-II CCD'
_diffrn_measurement_method '\f and \w scans'
_diffrn_radiation_type MoK\a
_diffrn_radiation_wavelength 0.71073
_diffrn_reflns_av_R_equivalents 0.1127
_diffrn_reflns_av_unetI/netI 0.1288
_diffrn_reflns_Laue_measured_fraction_full 0.996
_diffrn_reflns_Laue_measured_fraction_max 0.997
_diffrn_reflns_limit_h_max 27
_diffrn_reflns_limit_h_min -26
_diffrn_reflns_limit_k_max 11
_diffrn_reflns_limit_k_min -15
_diffrn_reflns_limit_l_max 49
_diffrn_reflns_limit_l_min -49
_diffrn_reflns_number 70233
_diffrn_reflns_point_group_measured_fraction_full 0.996
_diffrn_reflns_point_group_measured_fraction_max 0.997
_diffrn_reflns_theta_full 25.242
_diffrn_reflns_theta_max 26.998
_diffrn_reflns_theta_min 1.009
_exptl_absorpt_coefficient_mu 0.501
_exptl_absorpt_correction_T_max 0.801
_exptl_absorpt_correction_T_min 0.663
_exptl_absorpt_correction_type multi-scan
_exptl_absorpt_process_details sadabs
_exptl_crystal_colour yellow
_exptl_crystal_density_diffrn 1.399
_exptl_crystal_description block
_exptl_crystal_F_000 4408
_exptl_crystal_size_max 0.200
_exptl_crystal_size_mid 0.180
_exptl_crystal_size_min 0.120
_refine_diff_density_max 2.706
_refine_diff_density_min -7.080
_refine_diff_density_rms 0.180
_refine_ls_extinction_method none
_refine_ls_goodness_of_fit_ref 1.020
_refine_ls_hydrogen_treatment constr
_refine_ls_matrix_type full
_refine_ls_number_parameters 749
_refine_ls_number_reflns 22096
_refine_ls_number_restraints 0
_refine_ls_restrained_S_all 1.020
_refine_ls_R_factor_all 0.1750
_refine_ls_R_factor_gt 0.1172
_refine_ls_shift/su_max 0.000
_refine_ls_shift/su_mean 0.000
_refine_ls_structure_factor_coef Fsqd
_refine_ls_weighting_details 'w=1/[\s^2^(Fo^2^)+(0.1733P)^2^+132.1461P] where P=(Fo^2^+2Fc^2^)/3'
_refine_ls_weighting_scheme calc
_refine_ls_wR_factor_gt 0.3289
_refine_ls_wR_factor_ref 0.3703
_reflns_Friedel_coverage 0.000
_reflns_number_gt 11950
_reflns_number_total 22096
_reflns_threshold_expression 'I > 2\s(I)'
_cod_data_source_file c7cc09448e2.cif
_cod_data_source_block 3
_cod_depositor_comments 'Adding full bibliography for 7121010--7121014.cif.'
_cod_original_cell_volume 10161(2)
_cod_database_code 7121011
_shelx_shelxl_version_number 2014/7
_shelx_space_group_comment
; 
The symmetry employed for this shelxl refinement is uniquely defined 
by the following loop, which should always be used as a source of 
symmetry information in preference to the above space-group names. 
They are only intended as comments. 
;
_shelx_estimated_absorpt_t_min 0.906
_shelx_estimated_absorpt_t_max 0.942

loop_
_space_group_symop_operation_xyz
'x, y, z'
'-x+1/2, y+1/2, -z+1/2'
'-x, -y, -z'
'x-1/2, -y-1/2, z-1/2'

loop_
_atom_site_label
_atom_site_type_symbol
_atom_site_fract_x
_atom_site_fract_y
_atom_site_fract_z
_atom_site_U_iso_or_equiv
_atom_site_adp_type
_atom_site_occupancy
_atom_site_site_symmetry_order
_atom_site_calc_flag
_atom_site_refinement_flags_posn
_atom_site_refinement_flags_adp
Rh1 Rh -0.15621(3) 0.94835(6) 0.19250(2) 0.0216(2) Uani 1 1 d . .
Rh2 Rh 0.42551(3) 0.95005(7) 0.15297(2) 0.0263(2) Uani 1 1 d . .
N1 N -0.0824(3) 0.8418(6) 0.18556(19) 0.0176(15) Uani 1 1 d . .
N2 N -0.0828(4) 1.0538(7) 0.1858(2) 0.0316(18) Uani 1 1 d . .
N3 N 0.1318(4) 1.0635(7) 0.1668(2) 0.035(2) Uani 1 1 d . .
N4 N 0.1312(3) 0.8389(6) 0.1663(2) 0.0260(18) Uani 1 1 d . .
N5 N 0.3502(4) 1.0550(8) 0.1575(2) 0.035(2) Uani 1 1 d . .
N6 N 0.3499(3) 0.8423(6) 0.1562(2) 0.0214(16) Uani 1 1 d . .
N7 N -0.1874(3) 0.9497(8) 0.1373(2) 0.0298(18) Uani 1 1 d . .
N8 N -0.3891(4) 1.0427(7) -0.0982(2) 0.0317(19) Uani 1 1 d . .
O1 O 0.6483(4) 1.0409(6) 0.2558(2) 0.050(2) Uani 1 1 d . .
O2 O 0.6469(4) 0.8492(6) 0.2553(2) 0.0414(19) Uani 1 1 d . .
O3 O 0.5826(4) 0.9487(7) 0.2901(2) 0.049(2) Uani 1 1 d . .
O4 O 0.0127(4) 0.9519(9) 0.2554(3) 0.066(3) Uani 1 1 d . .
O5 O 0.0626(6) 0.8529(8) 0.3070(3) 0.079(3) Uani 1 1 d . .
O6 O 0.0610(6) 1.0437(9) 0.3089(3) 0.092(4) Uani 1 1 d . .
S1 S 0.63824(11) 0.9474(2) 0.27362(7) 0.0322(6) Uani 1 1 d . .
S2 S 0.05967(14) 0.9510(3) 0.28706(9) 0.0471(7) Uani 1 1 d . .
F1 F 0.6991(4) 0.8579(6) 0.33166(18) 0.0553(19) Uani 1 1 d . .
F2 F 0.7598(3) 0.9424(8) 0.3020(2) 0.074(2) Uani 1 1 d . .
F3 F 0.7007(4) 1.0296(5) 0.3315(2) 0.0566(19) Uani 1 1 d . .
F4 F 0.1831(4) 0.9536(8) 0.2968(2) 0.079(3) Uani 1 1 d . .
F5 F 0.1372(5) 0.8742(12) 0.2511(3) 0.124(5) Uani 1 1 d . .
F6 F 0.1357(5) 1.0420(12) 0.2516(3) 0.130(5) Uani 1 1 d . .
C1 C -0.0822(5) 0.7350(7) 0.1863(3) 0.032(2) Uani 1 1 d . .
H1 H -0.1193 0.6991 0.1900 0.038 Uiso 1 1 calc R U
C2 C -0.0321(4) 0.6754(7) 0.1820(3) 0.029(2) Uani 1 1 d . .
H2 H -0.0345 0.5995 0.1835 0.035 Uiso 1 1 calc R U
C3 C 0.0214(5) 0.7211(8) 0.1757(3) 0.031(2) Uani 1 1 d . .
H3 H 0.0565 0.6794 0.1720 0.037 Uiso 1 1 calc R U
C4 C 0.0226(4) 0.8354(8) 0.1749(2) 0.025(2) Uani 1 1 d . .
C5 C -0.0278(5) 0.8925(7) 0.1795(2) 0.0223(19) Uani 1 1 d . .
C6 C -0.0308(4) 1.0084(7) 0.1798(2) 0.0221(19) Uani 1 1 d . .
C7 C 0.0234(5) 1.0653(7) 0.1751(3) 0.029(2) Uani 1 1 d . .
C8 C 0.0207(5) 1.1771(8) 0.1766(3) 0.036(3) Uani 1 1 d . .
H8 H 0.0562 1.2188 0.1735 0.043 Uiso 1 1 calc R U
C9 C -0.0352(5) 1.2284(9) 0.1829(3) 0.041(3) Uani 1 1 d . .
H9 H -0.0384 1.3042 0.1840 0.049 Uiso 1 1 calc R U
C10 C -0.0846(4) 1.1622(8) 0.1873(3) 0.026(2) Uani 1 1 d . .
H10 H -0.1222 1.1949 0.1916 0.031 Uiso 1 1 calc R U
C11 C 0.0791(4) 1.0048(8) 0.1702(2) 0.0225(19) Uani 1 1 d . .
C12 C 0.0793(4) 0.8915(8) 0.1695(3) 0.030(2) Uani 1 1 d . .
C13 C 0.1825(5) 0.8916(8) 0.1634(3) 0.034(2) Uani 1 1 d . .
C14 C 0.1830(5) 1.0057(8) 0.1629(3) 0.028(2) Uani 1 1 d . .
C15 C 0.3522(4) 1.1650(8) 0.1571(3) 0.032(2) Uani 1 1 d . .
H15 H 0.3911 1.1996 0.1558 0.038 Uiso 1 1 calc R U
C16 C 0.2992(6) 1.2273(9) 0.1584(3) 0.049(3) Uani 1 1 d . .
H16 H 0.3017 1.3033 0.1581 0.059 Uiso 1 1 calc R U
C17 C 0.2436(5) 1.1776(8) 0.1602(3) 0.035(2) Uani 1 1 d . .
H17 H 0.2069 1.2193 0.1610 0.042 Uiso 1 1 calc R U
C18 C 0.2400(5) 1.0668(8) 0.1610(3) 0.032(2) Uani 1 1 d . .
C19 C 0.2950(4) 1.0093(7) 0.1589(2) 0.0224(19) Uani 1 1 d . .
C20 C 0.2927(4) 0.8950(8) 0.1587(3) 0.030(2) Uani 1 1 d . .
C21 C 0.2393(4) 0.8348(8) 0.1600(3) 0.029(2) Uani 1 1 d . .
C22 C 0.2417(5) 0.7226(9) 0.1584(3) 0.041(3) Uani 1 1 d . .
H22 H 0.2050 0.6805 0.1589 0.049 Uiso 1 1 calc R U
C23 C 0.2965(5) 0.6767(8) 0.1561(3) 0.035(3) Uani 1 1 d . .
H23 H 0.2992 0.6007 0.1555 0.042 Uiso 1 1 calc R U
C24 C 0.3507(5) 0.7385(8) 0.1546(3) 0.034(2) Uani 1 1 d . .
H24 H 0.3889 0.7032 0.1524 0.041 Uiso 1 1 calc R U
C25 C -0.2057(7) 1.0459(12) 0.1207(3) 0.057(4) Uani 1 1 d . .
H25 H -0.1947 1.1106 0.1334 0.069 Uiso 1 1 calc R U
C26 C -0.2397(7) 1.0520(13) 0.0861(3) 0.067(4) Uani 1 1 d . .
H26 H -0.2551 1.1187 0.0760 0.080 Uiso 1 1 calc R U
C27 C -0.2507(6) 0.9542(12) 0.0663(3) 0.054(3) Uani 1 1 d . .
C28 C -0.2305(7) 0.8640(11) 0.0835(3) 0.060(4) Uani 1 1 d . .
H28 H -0.2391 0.7978 0.0714 0.072 Uiso 1 1 calc R U
C29 C -0.1973(5) 0.8616(9) 0.1186(3) 0.040(3) Uani 1 1 d . .
H29 H -0.1819 0.7952 0.1288 0.048 Uiso 1 1 calc R U
C30 C -0.2808(7) 0.9535(14) 0.0294(4) 0.064(4) Uani 1 1 d . .
H30 H -0.2805 0.8875 0.0172 0.077 Uiso 1 1 calc R U
C31 C -0.3066(8) 1.0299(12) 0.0124(4) 0.065(4) Uani 1 1 d . .
H31 H -0.3054 1.0956 0.0250 0.078 Uiso 1 1 calc R U
C32 C -0.3779(5) 0.9391(9) -0.0818(3) 0.037(2) Uani 1 1 d . .
H32 H -0.3871 0.8753 -0.0952 0.044 Uiso 1 1 calc R U
C33 C -0.3536(6) 0.9345(9) -0.0459(3) 0.045(3) Uani 1 1 d . .
H33 H -0.3457 0.8672 -0.0344 0.054 Uiso 1 1 calc R U
C34 C -0.3401(6) 1.0339(11) -0.0260(3) 0.052(3) Uani 1 1 d . .
C35 C -0.3536(6) 1.1289(9) -0.0433(3) 0.050(3) Uani 1 1 d . .
H35 H -0.3467 1.1948 -0.0307 0.060 Uiso 1 1 calc R U
C36 C -0.3776(5) 1.1287(7) -0.0796(3) 0.027(2) Uani 1 1 d . .
H36 H -0.3860 1.1958 -0.0912 0.032 Uiso 1 1 calc R U
C37 C -0.2215(5) 1.0365(7) 0.2171(3) 0.0238(19) Uani 1 1 d . .
C38 C -0.2534(4) 0.9495(8) 0.2014(2) 0.0229(18) Uani 1 1 d . .
C39 C -0.2203(4) 0.8503(8) 0.2168(2) 0.0234(19) Uani 1 1 d . .
C40 C -0.1680(4) 0.8884(7) 0.2431(3) 0.0229(19) Uani 1 1 d . .
C41 C -0.1700(4) 1.0033(8) 0.2435(3) 0.026(2) Uani 1 1 d . .
C42 C -0.2437(5) 1.1534(10) 0.2097(3) 0.044(3) Uani 1 1 d . .
H42A H -0.2490 1.1681 0.1844 0.066 Uiso 1 1 calc R U
H42B H -0.2119 1.2024 0.2228 0.066 Uiso 1 1 calc R U
H42C H -0.2843 1.1641 0.2171 0.066 Uiso 1 1 calc R U
C43 C -0.3125(4) 0.9490(9) 0.1742(3) 0.034(2) Uani 1 1 d . .
H43A H -0.3146 1.0144 0.1600 0.052 Uiso 1 1 calc R U
H43B H -0.3493 0.9459 0.1856 0.052 Uiso 1 1 calc R U
H43C H -0.3127 0.8862 0.1589 0.052 Uiso 1 1 calc R U
C44 C -0.2443(4) 0.7443(7) 0.2065(3) 0.025(2) Uani 1 1 d . .
H44A H -0.2511 0.7376 0.1808 0.038 Uiso 1 1 calc R U
H44B H -0.2846 0.7332 0.2142 0.038 Uiso 1 1 calc R U
H44C H -0.2134 0.6904 0.2174 0.038 Uiso 1 1 calc R U
C45 C -0.1228(5) 0.8245(10) 0.2673(3) 0.040(3) Uani 1 1 d . .
H45A H -0.1363 0.8201 0.2901 0.060 Uiso 1 1 calc R U
H45B H -0.0807 0.8581 0.2707 0.060 Uiso 1 1 calc R U
H45C H -0.1207 0.7522 0.2577 0.060 Uiso 1 1 calc R U
C46 C -0.1223(4) 1.0747(7) 0.2680(3) 0.024(2) Uani 1 1 d . .
H46A H -0.1221 1.1465 0.2577 0.036 Uiso 1 1 calc R U
H46B H -0.0797 1.0433 0.2709 0.036 Uiso 1 1 calc R U
H46C H -0.1345 1.0799 0.2911 0.036 Uiso 1 1 calc R U
C47 C 0.5234(4) 0.9496(10) 0.1459(3) 0.035(2) Uani 1 1 d . .
C48 C 0.5126(5) 1.0378(8) 0.1658(3) 0.033(2) Uani 1 1 d . .
C49 C 0.4937(5) 1.0043(10) 0.1986(3) 0.038(3) Uani 1 1 d . .
C50 C 0.4933(5) 0.8898(8) 0.1975(3) 0.031(2) Uani 1 1 d . .
C51 C 0.5113(5) 0.8522(9) 0.1648(3) 0.036(2) Uani 1 1 d . .
C52 C 0.5442(5) 0.9537(11) 0.1115(3) 0.049(3) Uani 1 1 d . .
H52A H 0.5079 0.9390 0.0924 0.073 Uiso 1 1 calc R U
H52B H 0.5773 0.8998 0.1112 0.073 Uiso 1 1 calc R U
H52C H 0.5611 1.0252 0.1082 0.073 Uiso 1 1 calc R U
C53 C 0.5242(7) 1.1575(11) 0.1572(4) 0.057(4) Uani 1 1 d . .
H53A H 0.5699 1.1707 0.1602 0.086 Uiso 1 1 calc R U
H53B H 0.5062 1.2041 0.1731 0.086 Uiso 1 1 calc R U
H53C H 0.5037 1.1729 0.1327 0.086 Uiso 1 1 calc R U
C54 C 0.4789(6) 1.0777(9) 0.2264(3) 0.046(3) Uani 1 1 d . .
H54A H 0.4579 1.1424 0.2153 0.069 Uiso 1 1 calc R U
H54B H 0.5184 1.0978 0.2424 0.069 Uiso 1 1 calc R U
H54C H 0.4507 1.0412 0.2397 0.069 Uiso 1 1 calc R U
C55 C 0.4797(6) 0.8197(11) 0.2259(3) 0.050(3) Uani 1 1 d . .
H55A H 0.5197 0.7991 0.2415 0.074 Uiso 1 1 calc R U
H55B H 0.4574 0.7552 0.2156 0.074 Uiso 1 1 calc R U
H55C H 0.4530 0.8584 0.2396 0.074 Uiso 1 1 calc R U
C56 C 0.5231(5) 0.7437(8) 0.1543(3) 0.037(3) Uani 1 1 d . .
H56A H 0.5686 0.7277 0.1611 0.056 Uiso 1 1 calc R U
H56B H 0.5099 0.7370 0.1286 0.056 Uiso 1 1 calc R U
H56C H 0.4990 0.6931 0.1659 0.056 Uiso 1 1 calc R U
C57 C 0.7029(6) 0.9461(9) 0.3113(3) 0.041(3) Uani 1 1 d . .
C58 C 0.1319(7) 0.9571(16) 0.2711(4) 0.066(4) Uani 1 1 d . .

loop_
_atom_site_aniso_label
_atom_site_aniso_U_11
_atom_site_aniso_U_22
_atom_site_aniso_U_33
_atom_site_aniso_U_23
_atom_site_aniso_U_13
_atom_site_aniso_U_12
Rh1 0.0152(3) 0.0219(4) 0.0279(4) 0.0010(3) 0.0048(3) 0.0001(3)
Rh2 0.0168(3) 0.0304(4) 0.0306(4) 0.0018(3) 0.0016(3) -0.0012(3)
N1 0.017(3) 0.013(4) 0.025(4) -0.001(3) 0.012(3) -0.001(3)
N2 0.040(5) 0.025(4) 0.030(4) -0.005(4) 0.007(4) -0.003(4)
N3 0.027(4) 0.024(5) 0.054(6) 0.003(4) 0.006(4) 0.005(4)
N4 0.013(3) 0.025(4) 0.043(5) 0.007(4) 0.012(3) 0.002(3)
N5 0.030(4) 0.037(5) 0.037(5) 0.001(4) 0.005(4) -0.012(4)
N6 0.014(3) 0.017(4) 0.034(4) 0.001(3) 0.008(3) -0.005(3)
N7 0.018(4) 0.044(5) 0.027(4) 0.008(4) 0.004(3) 0.003(4)
N8 0.022(4) 0.040(5) 0.032(4) 0.002(4) 0.002(3) -0.003(4)
O1 0.057(5) 0.027(4) 0.068(6) 0.015(4) 0.015(4) -0.005(4)
O2 0.041(4) 0.026(4) 0.057(5) -0.012(4) 0.011(4) 0.004(3)
O3 0.041(4) 0.043(5) 0.068(6) -0.006(4) 0.022(4) 0.002(4)
O4 0.046(5) 0.085(7) 0.063(6) -0.008(6) 0.002(4) -0.001(5)
O5 0.092(8) 0.046(6) 0.097(8) 0.025(6) 0.009(7) 0.002(6)
O6 0.118(10) 0.049(6) 0.105(9) -0.021(6) 0.009(8) 0.005(7)
S1 0.0284(12) 0.0197(11) 0.0505(15) 0.0004(12) 0.0125(11) 0.0006(10)
S2 0.0401(15) 0.0407(16) 0.0582(19) -0.0004(15) 0.0035(13) -0.0015(14)
F1 0.068(5) 0.043(4) 0.049(4) 0.010(3) -0.002(4) 0.007(4)
F2 0.035(4) 0.117(8) 0.070(5) 0.002(5) 0.012(4) 0.000(5)
F3 0.074(5) 0.033(4) 0.061(5) -0.004(3) 0.009(4) -0.012(3)
F4 0.040(4) 0.111(8) 0.083(6) -0.010(6) 0.004(4) 0.005(5)
F5 0.058(6) 0.197(14) 0.111(9) -0.067(9) 0.006(6) 0.026(7)
F6 0.071(7) 0.190(14) 0.123(10) 0.073(10) 0.006(7) -0.018(8)
C1 0.047(6) 0.012(5) 0.042(6) 0.004(4) 0.022(5) -0.007(4)
C2 0.027(5) 0.008(4) 0.058(7) -0.002(4) 0.022(5) 0.003(4)
C3 0.027(5) 0.016(5) 0.053(7) 0.000(4) 0.015(5) 0.000(4)
C4 0.018(4) 0.029(5) 0.029(5) -0.006(4) 0.008(4) -0.005(4)
C5 0.033(5) 0.015(4) 0.021(5) 0.001(4) 0.009(4) -0.007(4)
C6 0.022(4) 0.018(4) 0.026(5) -0.001(4) 0.005(4) -0.008(4)
C7 0.040(5) 0.007(4) 0.038(6) -0.005(4) 0.004(4) -0.001(4)
C8 0.030(5) 0.020(5) 0.059(7) 0.003(5) 0.014(5) -0.007(4)
C9 0.044(7) 0.025(6) 0.055(7) -0.017(5) 0.011(6) 0.007(5)
C10 0.014(4) 0.029(5) 0.038(6) 0.003(4) 0.014(4) 0.002(4)
C11 0.013(4) 0.023(5) 0.032(5) 0.007(4) 0.005(4) 0.008(3)
C12 0.020(5) 0.026(5) 0.045(6) 0.004(5) 0.010(4) 0.002(4)
C13 0.034(6) 0.026(6) 0.044(6) 0.007(5) 0.013(5) 0.000(4)
C14 0.024(5) 0.028(5) 0.035(6) 0.000(4) 0.011(4) 0.005(4)
C15 0.016(4) 0.026(5) 0.053(7) -0.005(5) 0.007(4) -0.007(4)
C16 0.060(8) 0.021(6) 0.066(9) -0.005(5) 0.012(7) -0.022(5)
C17 0.028(5) 0.021(5) 0.059(7) -0.003(5) 0.014(5) 0.005(4)
C18 0.037(5) 0.020(5) 0.041(6) -0.004(4) 0.010(5) -0.005(4)
C19 0.022(4) 0.017(4) 0.028(5) 0.003(4) 0.005(4) -0.003(4)
C20 0.020(5) 0.029(6) 0.041(6) 0.003(5) 0.006(4) 0.000(4)
C21 0.021(5) 0.029(5) 0.038(6) -0.001(4) 0.012(4) -0.002(4)
C22 0.036(6) 0.028(6) 0.061(8) 0.002(5) 0.018(6) 0.001(5)
C23 0.025(5) 0.014(5) 0.067(8) 0.001(5) 0.009(5) -0.006(4)
C24 0.029(5) 0.023(5) 0.052(7) -0.002(5) 0.011(5) 0.001(4)
C25 0.079(10) 0.056(8) 0.036(7) -0.006(6) 0.009(6) 0.012(8)
C26 0.079(10) 0.068(10) 0.043(7) 0.001(7) -0.010(7) 0.030(9)
C27 0.052(7) 0.060(9) 0.044(7) 0.005(7) -0.003(6) -0.001(7)
C28 0.090(11) 0.035(7) 0.047(8) -0.010(6) -0.002(7) -0.001(7)
C29 0.042(6) 0.034(6) 0.038(6) -0.001(5) -0.007(5) 0.000(5)
C30 0.075(10) 0.072(10) 0.040(7) -0.003(8) 0.001(7) 0.007(9)
C31 0.091(11) 0.054(9) 0.047(8) -0.016(7) 0.004(8) 0.005(8)
C32 0.040(6) 0.030(6) 0.039(6) 0.005(5) 0.003(5) 0.009(5)
C33 0.055(7) 0.025(6) 0.050(7) 0.002(5) -0.006(6) 0.004(5)
C34 0.058(8) 0.054(9) 0.035(6) 0.000(6) -0.009(6) 0.005(6)
C35 0.061(8) 0.021(6) 0.058(8) -0.011(5) -0.014(6) 0.011(5)
C36 0.033(5) 0.012(4) 0.034(5) 0.006(4) 0.002(4) 0.007(4)
C37 0.033(5) 0.007(4) 0.033(5) 0.002(4) 0.011(4) 0.003(4)
C38 0.013(4) 0.025(5) 0.031(5) -0.003(4) 0.007(3) 0.002(4)
C39 0.014(4) 0.029(5) 0.029(5) 0.003(4) 0.011(4) 0.002(4)
C40 0.023(4) 0.012(4) 0.035(5) -0.001(4) 0.008(4) 0.002(3)
C41 0.015(4) 0.032(5) 0.031(5) -0.005(4) 0.006(4) 0.006(4)
C42 0.036(6) 0.046(7) 0.046(7) -0.007(6) 0.002(5) 0.014(5)
C43 0.021(5) 0.032(6) 0.048(6) -0.002(5) 0.004(4) -0.002(4)
C44 0.018(4) 0.012(4) 0.047(6) 0.001(4) 0.010(4) -0.001(3)
C45 0.030(5) 0.063(8) 0.023(5) 0.001(5) -0.001(4) 0.000(5)
C46 0.021(4) 0.010(4) 0.038(6) -0.007(4) 0.001(4) -0.002(3)
C47 0.018(4) 0.046(6) 0.042(6) 0.008(5) 0.006(4) -0.007(5)
C48 0.023(5) 0.025(6) 0.047(6) 0.001(5) -0.003(4) -0.001(4)
C49 0.040(6) 0.042(7) 0.032(6) -0.002(5) 0.005(5) 0.000(5)
C50 0.035(6) 0.027(6) 0.030(5) -0.002(4) 0.002(4) 0.002(4)
C51 0.021(5) 0.046(7) 0.039(6) 0.001(5) 0.005(4) -0.003(5)
C52 0.031(6) 0.072(9) 0.045(7) 0.011(7) 0.013(5) 0.014(6)
C53 0.055(8) 0.057(9) 0.058(8) 0.015(7) 0.004(7) -0.014(7)
C54 0.059(8) 0.034(7) 0.040(7) -0.006(5) -0.001(6) 0.003(5)
C55 0.047(7) 0.065(9) 0.034(6) 0.012(6) 0.002(5) 0.006(6)
C56 0.021(5) 0.026(6) 0.065(8) 0.003(5) 0.009(5) 0.005(4)
C57 0.049(7) 0.029(6) 0.047(7) -0.008(5) 0.013(5) -0.004(5)
C58 0.053(8) 0.101(13) 0.044(8) 0.003(9) 0.007(6) -0.006(9)

loop_
_atom_type_symbol
_atom_type_description
_atom_type_scat_dispersion_real
_atom_type_scat_dispersion_imag
_atom_type_scat_source
C C 0.0033 0.0016 'International Tables Vol C Tables 4.2.6.8 and 6.1.1.4'
H H 0.0000 0.0000 'International Tables Vol C Tables 4.2.6.8 and 6.1.1.4'
N N 0.0061 0.0033 'International Tables Vol C Tables 4.2.6.8 and 6.1.1.4'
O O 0.0106 0.0060 'International Tables Vol C Tables 4.2.6.8 and 6.1.1.4'
F F 0.0171 0.0103 'International Tables Vol C Tables 4.2.6.8 and 6.1.1.4'
S S 0.1246 0.1234 'International Tables Vol C Tables 4.2.6.8 and 6.1.1.4'
Rh Rh -1.1178 0.9187 'International Tables Vol C Tables 4.2.6.8 and 6.1.1.4'

loop_
_geom_angle_atom_site_label_1
_geom_angle_atom_site_label_2
_geom_angle_atom_site_label_3
_geom_angle
_geom_angle_site_symmetry_1
_geom_angle_site_symmetry_3
N2 Rh1 N7 88.1(3) . .
N2 Rh1 N1 77.3(3) . .
N7 Rh1 N1 88.5(3) . .
N2 Rh1 C37 107.7(3) . .
N7 Rh1 C37 109.9(3) . .
N1 Rh1 C37 160.9(3) . .
N2 Rh1 C40 123.5(3) . .
N7 Rh1 C40 148.4(3) . .
N1 Rh1 C40 97.0(3) . .
C37 Rh1 C40 64.7(3) . .
N2 Rh1 C41 98.8(3) . .
N7 Rh1 C41 148.0(3) . .
N1 Rh1 C41 123.5(3) . .
C37 Rh1 C41 38.3(3) . .
C40 Rh1 C41 38.8(3) . .
N2 Rh1 C38 141.0(4) . .
N7 Rh1 C38 92.1(3) . .
N1 Rh1 C38 141.7(3) . .
C37 Rh1 C38 36.7(3) . .
C40 Rh1 C38 64.7(3) . .
C41 Rh1 C38 63.1(3) . .
N2 Rh1 C39 161.9(3) . .
N7 Rh1 C39 109.8(3) . .
N1 Rh1 C39 104.7(3) . .
C37 Rh1 C39 64.8(3) . .
C40 Rh1 C39 38.7(3) . .
C41 Rh1 C39 64.8(4) . .
C38 Rh1 C39 40.0(3) . .
N8 Rh2 N5 85.3(3) 3_575 .
N8 Rh2 N6 87.0(3) 3_575 .
N5 Rh2 N6 77.3(3) . .
N8 Rh2 C48 110.2(4) 3_575 .
N5 Rh2 C48 108.2(4) . .
N6 Rh2 C48 162.0(4) . .
N8 Rh2 C50 150.9(4) 3_575 .
N5 Rh2 C50 123.8(4) . .
N6 Rh2 C50 97.9(4) . .
C48 Rh2 C50 64.6(4) . .
N8 Rh2 C49 149.5(4) 3_575 .
N5 Rh2 C49 98.3(4) . .
N6 Rh2 C49 123.3(4) . .
C48 Rh2 C49 39.8(4) . .
C50 Rh2 C49 38.5(4) . .
N8 Rh2 C47 93.0(4) 3_575 .
N5 Rh2 C47 141.9(4) . .
N6 Rh2 C47 140.7(4) . .
C48 Rh2 C47 37.5(4) . .
C50 Rh2 C47 65.2(4) . .
C49 Rh2 C47 65.7(4) . .
N8 Rh2 C51 111.5(4) 3_575 .
N5 Rh2 C51 163.1(4) . .
N6 Rh2 C51 104.9(4) . .
C48 Rh2 C51 64.7(4) . .
C50 Rh2 C51 39.5(4) . .
C49 Rh2 C51 66.2(4) . .
C47 Rh2 C51 39.4(4) . .
C1 N1 C5 117.3(8) . .
C1 N1 Rh1 128.4(6) . .
C5 N1 Rh1 114.3(6) . .
C6 N2 C10 118.0(8) . .
C6 N2 Rh1 115.8(7) . .
C10 N2 Rh1 126.2(7) . .
C14 N3 C11 115.5(9) . .
C13 N4 C12 120.0(9) . .
C19 N5 C15 117.4(9) . .
C19 N5 Rh2 116.3(7) . .
C15 N5 Rh2 126.2(6) . .
C24 N6 C20 119.0(8) . .
C24 N6 Rh2 127.6(7) . .
C20 N6 Rh2 113.3(6) . .
C29 N7 C25 118.0(9) . .
C29 N7 Rh1 122.6(7) . .
C25 N7 Rh1 118.9(8) . .
C36 N8 C32 120.2(9) . .
C36 N8 Rh2 121.2(7) . 3_575
C32 N8 Rh2 118.6(7) . 3_575
O1 S1 O2 114.7(5) . .
O1 S1 O3 115.3(5) . .
O2 S1 O3 114.7(5) . .
O1 S1 C57 103.8(6) . .
O2 S1 C57 103.6(5) . .
O3 S1 C57 102.4(5) . .
O4 S2 O6 115.4(7) . .
O4 S2 O5 114.6(7) . .
O6 S2 O5 112.1(8) . .
O4 S2 C58 102.7(6) . .
O6 S2 C58 104.6(8) . .
O5 S2 C58 105.9(8) . .
N1 C1 C2 123.4(9) . .
C1 C2 C3 121.3(9) . .
C2 C3 C4 116.6(9) . .
C5 C4 C3 120.7(9) . .
C5 C4 C12 119.1(9) . .
C3 C4 C12 120.2(9) . .
C4 C5 N1 120.8(8) . .
C4 C5 C6 124.9(9) . .
N1 C5 C6 114.3(8) . .
N2 C6 C7 124.1(9) . .
N2 C6 C5 118.2(9) . .
C7 C6 C5 117.7(9) . .
C8 C7 C6 117.1(9) . .
C8 C7 C11 124.3(9) . .
C6 C7 C11 118.5(8) . .
C7 C8 C9 120.0(10) . .
C10 C9 C8 116.5(10) . .
N2 C10 C9 124.3(9) . .
N3 C11 C12 121.6(8) . .
N3 C11 C7 116.7(8) . .
C12 C11 C7 121.7(9) . .
N4 C12 C11 120.4(9) . .
N4 C12 C4 121.4(9) . .
C11 C12 C4 118.1(9) . .
N4 C13 C14 120.8(10) . .
N4 C13 C21 120.4(9) . .
C14 C13 C21 118.8(9) . .
N3 C14 C13 121.7(10) . .
N3 C14 C18 116.0(9) . .
C13 C14 C18 122.1(9) . .
N5 C15 C16 122.0(9) . .
C17 C16 C15 118.9(10) . .
C16 C17 C18 120.7(10) . .
C17 C18 C19 117.4(9) . .
C17 C18 C14 125.1(10) . .
C19 C18 C14 117.6(9) . .
N5 C19 C18 123.6(9) . .
N5 C19 C20 117.4(9) . .
C18 C19 C20 119.0(9) . .
C21 C20 N6 119.4(9) . .
C21 C20 C19 124.9(9) . .
N6 C20 C19 115.7(8) . .
C20 C21 C22 120.3(9) . .
C20 C21 C13 117.5(9) . .
C22 C21 C13 122.2(9) . .
C23 C22 C21 118.3(10) . .
C22 C23 C24 121.2(10) . .
N6 C24 C23 121.8(9) . .
N7 C25 C26 122.8(13) . .
C25 C26 C27 117.8(13) . .
C28 C27 C26 116.4(12) . .
C28 C27 C30 121.8(14) . .
C26 C27 C30 121.8(13) . .
C27 C28 C29 123.7(12) . .
N7 C29 C28 120.9(11) . .
C31 C30 C27 126.3(15) . .
C30 C31 C34 128.9(14) . .
C33 C32 N8 118.5(10) . .
C32 C33 C34 119.4(11) . .
C35 C34 C33 118.7(11) . .
C35 C34 C31 121.4(12) . .
C33 C34 C31 119.7(11) . .
C34 C35 C36 119.4(10) . .
N8 C36 C35 123.8(9) . .
C38 C37 C41 110.1(8) . .
C38 C37 C42 124.0(9) . .
C41 C37 C42 125.5(9) . .
C38 C37 Rh1 73.1(5) . .
C41 C37 Rh1 71.6(5) . .
C42 C37 Rh1 127.3(7) . .
C37 C38 C43 127.4(9) . .
C37 C38 C39 108.8(8) . .
C43 C38 C39 123.7(9) . .
C37 C38 Rh1 70.2(5) . .
C43 C38 Rh1 127.0(7) . .
C39 C38 Rh1 70.3(4) . .
C40 C39 C44 133.1(9) . .
C40 C39 C38 104.7(8) . .
C44 C39 C38 122.0(8) . .
C40 C39 Rh1 69.4(5) . .
C44 C39 Rh1 127.7(7) . .
C38 C39 Rh1 69.8(5) . .
C41 C40 C39 108.5(8) . .
C41 C40 C45 124.0(9) . .
C39 C40 C45 127.4(9) . .
C41 C40 Rh1 70.9(6) . .
C39 C40 Rh1 71.9(5) . .
C45 C40 Rh1 126.6(7) . .
C37 C41 C40 107.8(8) . .
C37 C41 C46 127.6(9) . .
C40 C41 C46 124.6(9) . .
C37 C41 Rh1 70.1(5) . .
C40 C41 Rh1 70.3(6) . .
C46 C41 Rh1 123.5(6) . .
C48 C47 C51 108.3(9) . .
C48 C47 C52 125.6(11) . .
C51 C47 C52 126.2(11) . .
C48 C47 Rh2 69.9(6) . .
C51 C47 Rh2 70.7(5) . .
C52 C47 Rh2 125.5(7) . .
C47 C48 C49 111.1(9) . .
C47 C48 C53 126.0(11) . .
C49 C48 C53 122.7(10) . .
C47 C48 Rh2 72.6(6) . .
C49 C48 Rh2 71.2(6) . .
C53 C48 Rh2 127.5(8) . .
C50 C49 C48 104.9(9) . .
C50 C49 C54 129.4(11) . .
C48 C49 C54 125.6(11) . .
C50 C49 Rh2 70.4(6) . .
C48 C49 Rh2 69.0(6) . .
C54 C49 Rh2 124.9(8) . .
C49 C50 C51 110.2(10) . .
C49 C50 C55 124.6(10) . .
C51 C50 C55 125.2(10) . .
C49 C50 Rh2 71.1(6) . .
C51 C50 Rh2 71.1(6) . .
C55 C50 Rh2 126.7(8) . .
C56 C51 C47 125.0(10) . .
C56 C51 C50 129.1(10) . .
C47 C51 C50 105.5(10) . .
C56 C51 Rh2 130.5(7) . .
C47 C51 Rh2 70.0(6) . .
C50 C51 Rh2 69.4(6) . .
F3 C57 F2 109.2(10) . .
F3 C57 F1 106.5(9) . .
F2 C57 F1 106.7(10) . .
F3 C57 S1 111.3(9) . .
F2 C57 S1 112.5(8) . .
F1 C57 S1 110.5(8) . .
F5 C58 F6 105.9(14) . .
F5 C58 F4 105.0(14) . .
F6 C58 F4 108.7(14) . .
F5 C58 S2 110.7(12) . .
F6 C58 S2 113.1(13) . .
F4 C58 S2 112.8(10) . .

loop_
_geom_bond_atom_site_label_1
_geom_bond_atom_site_label_2
_geom_bond_distance
_geom_bond_site_symmetry_2
Rh1 N2 2.108(9) .
Rh1 N7 2.108(8) .
Rh1 N1 2.126(7) .
Rh1 C37 2.145(9) .
Rh1 C40 2.155(10) .
Rh1 C41 2.164(9) .
Rh1 C38 2.180(8) .
Rh1 C39 2.187(9) .
Rh2 N8 2.111(8) 3_575
Rh2 N5 2.115(9) .
Rh2 N6 2.129(7) .
Rh2 C48 2.139(10) .
Rh2 C50 2.160(10) .
Rh2 C49 2.169(11) .
Rh2 C47 2.173(9) .
Rh2 C51 2.183(11) .
N1 C1 1.333(11) .
N1 C5 1.391(11) .
N2 C6 1.314(12) .
N2 C10 1.353(13) .
N3 C14 1.347(12) .
N3 C11 1.377(12) .
N4 C13 1.307(12) .
N4 C12 1.318(12) .
N5 C19 1.326(12) .
N5 C15 1.373(13) .
N6 C24 1.296(12) .
N6 C20 1.415(12) .
N7 C29 1.311(14) .
N7 C25 1.380(16) .
N8 C36 1.288(12) .
N8 C32 1.440(13) .
N8 Rh2 2.111(8) 3_575
O1 S1 1.393(8) .
O2 S1 1.445(7) .
O3 S1 1.460(8) .
O4 S2 1.426(10) .
O5 S2 1.441(10) .
O6 S2 1.428(11) .
S1 C57 1.805(12) .
S2 C58 1.781(15) .
F1 C57 1.364(13) .
F2 C57 1.340(13) .
F3 C57 1.307(13) .
F4 C58 1.331(16) .
F5 C58 1.309(19) .
F6 C58 1.312(19) .
C1 C2 1.343(13) .
C2 C3 1.348(13) .
C3 C4 1.425(13) .
C4 C5 1.337(13) .
C4 C12 1.456(12) .
C5 C6 1.447(12) .
C6 C7 1.405(13) .
C7 C8 1.396(13) .
C7 C11 1.458(13) .
C8 C9 1.422(15) .
C9 C10 1.380(15) .
C11 C12 1.413(13) .
C13 C14 1.424(14) .
C13 C21 1.440(14) .
C14 C18 1.457(14) .
C15 C16 1.388(16) .
C16 C17 1.358(15) .
C17 C18 1.384(14) .
C18 C19 1.398(14) .
C19 C20 1.426(13) .
C20 C21 1.378(13) .
C21 C22 1.402(15) .
C22 C23 1.327(14) .
C23 C24 1.407(13) .
C25 C26 1.397(17) .
C26 C27 1.43(2) .
C27 C28 1.336(18) .
C27 C30 1.446(17) .
C28 C29 1.402(16) .
C30 C31 1.23(2) .
C31 C34 1.521(18) .
C32 C33 1.384(16) .
C33 C34 1.458(17) .
C34 C35 1.363(17) .
C35 C36 1.399(15) .
C37 C38 1.360(13) .
C37 C41 1.412(13) .
C37 C42 1.544(14) .
C38 C43 1.482(12) .
C38 C39 1.492(13) .
C39 C40 1.439(13) .
C39 C44 1.446(13) .
C40 C41 1.434(12) .
C40 C45 1.450(14) .
C41 C46 1.537(13) .
C47 C48 1.387(16) .
C47 C51 1.467(15) .
C47 C52 1.485(15) .
C48 C49 1.468(16) .
C48 C53 1.561(16) .
C49 C50 1.428(15) .
C49 C54 1.493(16) .
C50 C51 1.467(15) .
C50 C55 1.480(15) .
C51 C56 1.450(15) .

loop_
_geom_torsion_atom_site_label_1
_geom_torsion_atom_site_label_2
_geom_torsion_atom_site_label_3
_geom_torsion_atom_site_label_4
_geom_torsion
_geom_torsion_site_symmetry_1
C5 N1 C1 C2 1.2(15) .
Rh1 N1 C1 C2 -179.0(8) .
N1 C1 C2 C3 -1.9(18) .
C1 C2 C3 C4 1.8(17) .
C2 C3 C4 C5 -1.3(15) .
C2 C3 C4 C12 177.8(10) .
C3 C4 C5 N1 0.7(15) .
C12 C4 C5 N1 -178.4(9) .
C3 C4 C5 C6 178.7(9) .
C12 C4 C5 C6 -0.5(15) .
C1 N1 C5 C4 -0.6(13) .
Rh1 N1 C5 C4 179.5(7) .
C1 N1 C5 C6 -178.8(9) .
Rh1 N1 C5 C6 1.4(10) .
C10 N2 C6 C7 0.6(15) .
Rh1 N2 C6 C7 -179.3(8) .
C10 N2 C6 C5 177.8(9) .
Rh1 N2 C6 C5 -2.1(12) .
C4 C5 C6 N2 -177.6(9) .
N1 C5 C6 N2 0.4(13) .
C4 C5 C6 C7 -0.2(15) .
N1 C5 C6 C7 177.9(8) .
N2 C6 C7 C8 -0.6(15) .
C5 C6 C7 C8 -177.9(9) .
N2 C6 C7 C11 177.2(9) .
C5 C6 C7 C11 -0.1(14) .
C6 C7 C8 C9 0.1(16) .
C11 C7 C8 C9 -177.5(10) .
C7 C8 C9 C10 0.3(17) .
C6 N2 C10 C9 -0.1(15) .
Rh1 N2 C10 C9 179.8(8) .
C8 C9 C10 N2 -0.3(17) .
C14 N3 C11 C12 0.0(14) .
C14 N3 C11 C7 178.9(9) .
C8 C7 C11 N3 -0.2(15) .
C6 C7 C11 N3 -177.8(9) .
C8 C7 C11 C12 178.7(11) .
C6 C7 C11 C12 1.1(15) .
C13 N4 C12 C11 -0.8(16) .
C13 N4 C12 C4 -176.3(10) .
N3 C11 C12 N4 1.4(16) .
C7 C11 C12 N4 -177.5(9) .
N3 C11 C12 C4 177.1(9) .
C7 C11 C12 C4 -1.8(16) .
C5 C4 C12 N4 177.1(10) .
C3 C4 C12 N4 -2.1(16) .
C5 C4 C12 C11 1.4(15) .
C3 C4 C12 C11 -177.7(10) .
C12 N4 C13 C14 -1.2(16) .
C12 N4 C13 C21 180.0(10) .
C11 N3 C14 C13 -2.0(15) .
C11 N3 C14 C18 -177.4(9) .
N4 C13 C14 N3 2.7(17) .
C21 C13 C14 N3 -178.5(10) .
N4 C13 C14 C18 177.8(10) .
C21 C13 C14 C18 -3.3(17) .
C19 N5 C15 C16 0.7(16) .
Rh2 N5 C15 C16 176.6(9) .
N5 C15 C16 C17 0.0(18) .
C15 C16 C17 C18 0.5(19) .
C16 C17 C18 C19 -1.5(17) .
C16 C17 C18 C14 179.9(11) .
N3 C14 C18 C17 -4.9(16) .
C13 C14 C18 C17 179.7(11) .
N3 C14 C18 C19 176.5(9) .
C13 C14 C18 C19 1.1(16) .
C15 N5 C19 C18 -1.9(15) .
Rh2 N5 C19 C18 -178.2(8) .
C15 N5 C19 C20 178.9(9) .
Rh2 N5 C19 C20 2.5(12) .
C17 C18 C19 N5 2.3(16) .
C14 C18 C19 N5 -179.0(9) .
C17 C18 C19 C20 -178.5(10) .
C14 C18 C19 C20 0.3(15) .
C24 N6 C20 C21 0.9(15) .
Rh2 N6 C20 C21 178.2(8) .
C24 N6 C20 C19 -177.7(10) .
Rh2 N6 C20 C19 -0.4(11) .
N5 C19 C20 C21 -179.9(10) .
C18 C19 C20 C21 0.8(17) .
N5 C19 C20 N6 -1.4(14) .
C18 C19 C20 N6 179.3(9) .
N6 C20 C21 C22 -0.7(16) .
C19 C20 C21 C22 177.7(11) .
N6 C20 C21 C13 178.5(9) .
C19 C20 C21 C13 -3.1(17) .
N4 C13 C21 C20 -177.0(10) .
C14 C13 C21 C20 4.2(16) .
N4 C13 C21 C22 2.2(17) .
C14 C13 C21 C22 -176.6(11) .
C20 C21 C22 C23 1.0(17) .
C13 C21 C22 C23 -178.2(11) .
C21 C22 C23 C24 -1.4(18) .
C20 N6 C24 C23 -1.4(16) .
Rh2 N6 C24 C23 -178.2(8) .
C22 C23 C24 N6 1.6(19) .
C29 N7 C25 C26 6.5(19) .
Rh1 N7 C25 C26 -165.4(11) .
N7 C25 C26 C27 -6(2) .
C25 C26 C27 C28 4(2) .
C25 C26 C27 C30 -174.7(14) .
C26 C27 C28 C29 -3(2) .
C30 C27 C28 C29 175.5(14) .
C25 N7 C29 C28 -5.4(17) .
Rh1 N7 C29 C28 166.2(10) .
C27 C28 C29 N7 4(2) .
C28 C27 C30 C31 171.9(18) .
C26 C27 C30 C31 -9(3) .
C27 C30 C31 C34 -178.5(14) .
C36 N8 C32 C33 -1.3(15) .
Rh2 N8 C32 C33 179.5(8) 3_575
N8 C32 C33 C34 0.1(17) .
C32 C33 C34 C35 2(2) .
C32 C33 C34 C31 -173.1(12) .
C30 C31 C34 C35 -164.7(18) .
C30 C31 C34 C33 10(3) .
C33 C34 C35 C36 -2(2) .
C31 C34 C35 C36 172.4(12) .
C32 N8 C36 C35 0.8(16) .
Rh2 N8 C36 C35 179.9(9) 3_575
C34 C35 C36 N8 1.1(19) .
C41 C37 C38 C43 175.6(9) .
C42 C37 C38 C43 2.0(15) .
Rh1 C37 C38 C43 -122.0(10) .
C41 C37 C38 C39 -2.5(10) .
C42 C37 C38 C39 -176.1(9) .
Rh1 C37 C38 C39 59.9(6) .
C41 C37 C38 Rh1 -62.4(7) .
C42 C37 C38 Rh1 124.0(10) .
C37 C38 C39 C40 1.2(10) .
C43 C38 C39 C40 -176.9(8) .
Rh1 C38 C39 C40 61.1(6) .
C37 C38 C39 C44 177.5(9) .
C43 C38 C39 C44 -0.7(13) .
Rh1 C38 C39 C44 -122.6(8) .
C37 C38 C39 Rh1 -59.9(6) .
C43 C38 C39 Rh1 122.0(9) .
C44 C39 C40 C41 -175.2(9) .
C38 C39 C40 C41 0.5(10) .
Rh1 C39 C40 C41 61.8(7) .
C44 C39 C40 C45 0.4(17) .
C38 C39 C40 C45 176.1(9) .
Rh1 C39 C40 C45 -122.6(10) .
C44 C39 C40 Rh1 123.0(10) .
C38 C39 C40 Rh1 -61.3(5) .
C38 C37 C41 C40 2.8(11) .
C42 C37 C41 C40 176.3(9) .
Rh1 C37 C41 C40 -60.5(7) .
C38 C37 C41 C46 -179.1(9) .
C42 C37 C41 C46 -5.6(16) .
Rh1 C37 C41 C46 117.6(10) .
C38 C37 C41 Rh1 63.4(7) .
C42 C37 C41 Rh1 -123.2(10) .
C39 C40 C41 C37 -2.0(11) .
C45 C40 C41 C37 -177.8(9) .
Rh1 C40 C41 C37 60.4(7) .
C39 C40 C41 C46 179.8(8) .
C45 C40 C41 C46 4.1(16) .
Rh1 C40 C41 C46 -117.7(9) .
C39 C40 C41 Rh1 -62.4(6) .
C45 C40 C41 Rh1 121.8(10) .
C51 C47 C48 C49 0.6(11) .
C52 C47 C48 C49 -179.0(10) .
Rh2 C47 C48 C49 61.1(7) .
C51 C47 C48 C53 175.4(10) .
C52 C47 C48 C53 -4.2(17) .
Rh2 C47 C48 C53 -124.1(11) .
C51 C47 C48 Rh2 -60.5(7) .
C52 C47 C48 Rh2 119.9(10) .
C47 C48 C49 C50 -0.3(12) .
C53 C48 C49 C50 -175.3(10) .
Rh2 C48 C49 C50 61.7(8) .
C47 C48 C49 C54 179.4(11) .
C53 C48 C49 C54 4.4(17) .
Rh2 C48 C49 C54 -118.7(12) .
C47 C48 C49 Rh2 -62.0(7) .
C53 C48 C49 Rh2 123.1(10) .
C48 C49 C50 C51 -0.1(12) .
C54 C49 C50 C51 -179.8(11) .
Rh2 C49 C50 C51 60.6(7) .
C48 C49 C50 C55 177.2(10) .
C54 C49 C50 C55 -2(2) .
Rh2 C49 C50 C55 -122.1(11) .
C48 C49 C50 Rh2 -60.7(7) .
C54 C49 C50 Rh2 119.6(13) .
C48 C47 C51 C56 -173.9(10) .
C52 C47 C51 C56 5.6(16) .
Rh2 C47 C51 C56 126.0(10) .
C48 C47 C51 C50 -0.6(11) .
C52 C47 C51 C50 178.9(10) .
Rh2 C47 C51 C50 -60.7(7) .
C48 C47 C51 Rh2 60.0(7) .
C52 C47 C51 Rh2 -120.4(10) .
C49 C50 C51 C56 173.4(10) .
C55 C50 C51 C56 -3.9(18) .
Rh2 C50 C51 C56 -126.0(11) .
C49 C50 C51 C47 0.4(12) .
C55 C50 C51 C47 -176.8(10) .
Rh2 C50 C51 C47 61.0(7) .
C49 C50 C51 Rh2 -60.6(8) .
C55 C50 C51 Rh2 122.1(11) .
O1 S1 C57 F3 61.7(9) .
O2 S1 C57 F3 -178.2(8) .
O3 S1 C57 F3 -58.6(9) .
O1 S1 C57 F2 -61.2(10) .
O2 S1 C57 F2 59.0(10) .
O3 S1 C57 F2 178.6(9) .
O1 S1 C57 F1 179.7(8) .
O2 S1 C57 F1 -60.1(9) .
O3 S1 C57 F1 59.5(9) .
O4 S2 C58 F5 -60.5(13) .
O6 S2 C58 F5 178.6(12) .
O5 S2 C58 F5 60.0(13) .
O4 S2 C58 F6 58.2(14) .
O6 S2 C58 F6 -62.7(14) .
O5 S2 C58 F6 178.7(12) .
O4 S2 C58 F4 -177.9(12) .
O6 S2 C58 F4 61.2(15) .
O5 S2 C58 F4 -57.4(15) .
